data_4100677
loop_
_publ_author_name
' Toshiya Hozumi '
' Kazuhito Hashimoto '
' Ohkoshi Shin-ichi '

_publ_section_title
;
Electrochemical synthesis, crystal structure, and photomagnetic properties
 of a three-dimensional cyano-bridged copper-molybdenum complex
;
_journal_name_full 'Journal of the American Chemical Society'
_journal_paper_doi 10.1021/ja0443777
_journal_year 2005
_chemical_formula_sum 'C44 H64 Ir4 O12 P2 Pt2'
_chemical_formula_weight 2005.87
_space_group_IT_number 2
_symmetry_cell_setting triclinic
_symmetry_space_group_name_Hall '-P 1'
_symmetry_space_group_name_H-M 'P -1'
_cell_angle_alpha 101.230(2)
_cell_angle_beta 94.949(2)
_cell_angle_gamma 91.420(2)
_cell_formula_units_Z 2
_cell_length_a 8.6678(11)
_cell_length_b 14.6290(18)
_cell_length_c 22.004(3)
_cell_measurement_temperature 296(2)
_cell_volume 2724.1(6)
_diffrn_ambient_temperature 296(2)
_exptl_crystal_density_diffrn 2.445
_cod_depositor_comments
;
The following automatic conversions were performed:
'_symmetry_cell_setting' value 'Triclinic' changed to 'triclinic'
according to '/home/saulius/struct/CIF-dictionaries/cif_core.dic'
dictionary named 'cif_core.dic' version 2.4.1 from 2010-06-29.

Automatic conversion script
Id: cif_fix_enum 1527 2010-12-29 10:47:43Z saulius 
;
_cod_database_code 4100677

loop_
_symmetry_equiv_pos_as_xyz
'x, y, z'
'-x, -y, -z'

loop_
_atom_site_label
_atom_site_type_symbol
_atom_site_fract_x
_atom_site_fract_y
_atom_site_fract_z
_atom_site_U_iso_or_equiv
_atom_site_adp_type
_atom_site_occupancy
_atom_site_symmetry_multiplicity
_atom_site_calc_flag
_atom_site_refinement_flags
_atom_site_disorder_assembly
_atom_site_disorder_group
Pt1 Pt 0.74309(7) 0.28417(4) 0.08018(3) 0.03399(17) Uani 1 1 d . . .
Pt2 Pt 0.72167(7) 0.28647(4) 0.36394(3) 0.03394(17) Uani 1 1 d . . .
Ir1 Ir 0.67114(7) 0.41230(4) 0.18232(3) 0.03182(16) Uani 1 1 d . . .
Ir2 Ir 0.82284(6) 0.41047(4) 0.29506(3) 0.03130(16) Uani 1 1 d . . .
Ir3 Ir 0.58932(7) 0.28003(4) 0.24507(3) 0.03422(17) Uani 1 1 d . . .
Ir4 Ir 0.87000(7) 0.27357(5) 0.19758(3) 0.03549(17) Uani 1 1 d . . .
P1 P 0.7567(4) 0.2425(3) -0.02564(19) 0.0347(9) Uani 1 1 d . . .
P2 P 0.6993(4) 0.2466(3) 0.4591(2) 0.0362(9) Uani 1 1 d . . .
O10 O 0.4369(17) 0.5449(11) 0.2378(7) 0.074(4) Uani 1 1 d . . .
O11 O 0.873(2) 0.5535(13) 0.1381(8) 0.096(6) Uani 1 1 d . . .
O12 O 0.4246(13) 0.3528(11) 0.0719(6) 0.063(4) Uani 1 1 d . . .
O20 O 1.0949(15) 0.5269(10) 0.2702(7) 0.068(4) Uani 1 1 d . . .
O21 O 0.6594(18) 0.5645(12) 0.3738(7) 0.083(5) Uani 1 1 d . . .
O22 O 1.0525(14) 0.3466(11) 0.3901(7) 0.068(4) Uani 1 1 d . . .
O30 O 0.380(2) 0.1652(13) 0.1389(8) 0.101(6) Uani 1 1 d . . .
O31 O 0.3313(16) 0.3806(13) 0.3124(8) 0.084(5) Uani 1 1 d . . .
O32 O 0.651(2) 0.0942(9) 0.2837(7) 0.086(5) Uani 1 1 d . . .
O40 O 1.051(2) 0.1588(13) 0.2784(9) 0.105(6) Uani 1 1 d . . .
O41 O 1.1556(16) 0.3631(13) 0.1564(7) 0.086(5) Uani 1 1 d . . .
O42 O 0.758(2) 0.0928(10) 0.1105(7) 0.080(5) Uani 1 1 d . . .
C10 C 0.525(2) 0.4955(13) 0.2161(8) 0.045(4) Uani 1 1 d . . .
C11 C 0.797(2) 0.5000(14) 0.1538(8) 0.048(4) Uani 1 1 d . . .
C12 C 0.5475(19) 0.3549(12) 0.0991(8) 0.045(4) Uani 1 1 d . . .
C20 C 0.994(2) 0.4834(13) 0.2801(8) 0.045(4) Uani 1 1 d . . .
C21 C 0.7215(18) 0.5037(13) 0.3455(8) 0.043(4) Uani 1 1 d . . .
C22 C 0.927(2) 0.3497(16) 0.3632(9) 0.061(6) Uani 1 1 d . . .
C30 C 0.458(2) 0.2073(14) 0.1762(9) 0.055(5) Uani 1 1 d . . .
C31 C 0.425(2) 0.3421(14) 0.2870(8) 0.049(4) Uani 1 1 d . . .
C32 C 0.637(2) 0.1723(13) 0.2875(7) 0.049(5) Uani 1 1 d . . .
C40 C 0.980(2) 0.1994(15) 0.2457(10) 0.062(5) Uani 1 1 d . . .
C41 C 1.051(2) 0.3275(14) 0.1708(8) 0.050(5) Uani 1 1 d . . .
C42 C 0.780(3) 0.1713(12) 0.1267(9) 0.058(5) Uani 1 1 d . . .
C50 C 0.700(2) 0.3426(14) -0.0645(8) 0.055(5) Uani 1 1 d . . .
C51 C 0.627(2) 0.1355(14) -0.0646(10) 0.061(5) Uani 1 1 d . . .
C52 C 0.970(2) 0.2176(14) -0.0375(8) 0.050(5) Uani 1 1 d . . .
C53 C 1.067(2) 0.3121(19) -0.0198(11) 0.083(8) Uani 1 1 d . . .
H53A H 1.1755 0.2999 -0.0183 0.125 Uiso 1 1 calc R . .
H53B H 1.0432 0.3450 0.0202 0.125 Uiso 1 1 calc R . .
H53C H 1.0423 0.3494 -0.0504 0.125 Uiso 1 1 calc R . .
C54 C 1.031(2) 0.1563(17) 0.0087(10) 0.071(6) Uani 1 1 d . . .
H54A H 0.9701 0.0988 0.0011 0.106 Uiso 1 1 calc R . .
H54B H 1.0229 0.1889 0.0505 0.106 Uiso 1 1 calc R . .
H54C H 1.1373 0.1434 0.0030 0.106 Uiso 1 1 calc R . .
C55 C 1.002(3) 0.1684(19) -0.1036(10) 0.085(8) Uani 1 1 d . . .
H55A H 1.1114 0.1655 -0.1062 0.127 Uiso 1 1 calc R . .
H55B H 0.9576 0.2028 -0.1334 0.127 Uiso 1 1 calc R . .
H55C H 0.9555 0.1064 -0.1124 0.127 Uiso 1 1 calc R . .
C56 C 0.694(3) 0.0476(16) -0.0472(11) 0.083(7) Uani 1 1 d . . .
H56A H 0.7357 0.0611 -0.0044 0.124 Uiso 1 1 calc R . .
H56B H 0.7752 0.0271 -0.0731 0.124 Uiso 1 1 calc R . .
H56C H 0.6140 -0.0006 -0.0531 0.124 Uiso 1 1 calc R . .
C57 C 0.604(3) 0.1203(15) -0.1366(9) 0.073(7) Uani 1 1 d . . .
H57A H 0.7002 0.1045 -0.1536 0.109 Uiso 1 1 calc R . .
H57B H 0.5688 0.1766 -0.1487 0.109 Uiso 1 1 calc R . .
H57C H 0.5277 0.0706 -0.1523 0.109 Uiso 1 1 calc R . .
C58 C 0.472(2) 0.1455(17) -0.0351(11) 0.080(7) Uani 1 1 d . . .
H58A H 0.4006 0.0956 -0.0557 0.120 Uiso 1 1 calc R . .
H58B H 0.4294 0.2042 -0.0393 0.120 Uiso 1 1 calc R . .
H58C H 0.4890 0.1431 0.0083 0.120 Uiso 1 1 calc R . .
C59 C 0.763(2) 0.3393(16) -0.1288(9) 0.068(6) Uani 1 1 d . . .
H59A H 0.7290 0.3922 -0.1453 0.102 Uiso 1 1 calc R . .
H59B H 0.7246 0.2830 -0.1568 0.102 Uiso 1 1 calc R . .
H59C H 0.8742 0.3406 -0.1241 0.102 Uiso 1 1 calc R . .
C60 C 0.521(2) 0.353(2) -0.0751(10) 0.093(9) Uani 1 1 d . . .
H60A H 0.4754 0.3544 -0.0367 0.139 Uiso 1 1 calc R . .
H60B H 0.4764 0.3005 -0.1056 0.139 Uiso 1 1 calc R . .
H60C H 0.5007 0.4094 -0.0897 0.139 Uiso 1 1 calc R . .
C61 C 0.759(3) 0.4346(15) -0.0203(10) 0.071(6) Uani 1 1 d . . .
H61A H 0.7286 0.4864 -0.0389 0.107 Uiso 1 1 calc R . .
H61B H 0.8694 0.4355 -0.0130 0.107 Uiso 1 1 calc R . .
H61C H 0.7137 0.4390 0.0186 0.107 Uiso 1 1 calc R . .
C70 C 0.4820(18) 0.2271(14) 0.4657(9) 0.052(5) Uani 1 1 d . . .
C71 C 0.778(2) 0.3487(14) 0.5253(8) 0.051(5) Uani 1 1 d . . .
C72 C 0.810(3) 0.1374(14) 0.4693(10) 0.063(6) Uani 1 1 d . . .
C73 C 0.719(3) 0.0511(16) 0.4310(13) 0.087(8) Uani 1 1 d . . .
H73A H 0.6814 0.0635 0.3912 0.130 Uiso 1 1 calc R . .
H73B H 0.6328 0.0366 0.4527 0.130 Uiso 1 1 calc R . .
H73C H 0.7854 -0.0008 0.4252 0.130 Uiso 1 1 calc R . .
C74 C 0.965(2) 0.1429(16) 0.4431(11) 0.074(7) Uani 1 1 d . . .
H74A H 1.0169 0.0861 0.4440 0.111 Uiso 1 1 calc R . .
H74B H 1.0265 0.1945 0.4677 0.111 Uiso 1 1 calc R . .
H74C H 0.9483 0.1517 0.4010 0.111 Uiso 1 1 calc R . .
C75 C 0.829(3) 0.1220(17) 0.5385(10) 0.085(8) Uani 1 1 d . . .
H75A H 0.9012 0.0741 0.5418 0.128 Uiso 1 1 calc R . .
H75B H 0.7303 0.1034 0.5500 0.128 Uiso 1 1 calc R . .
H75C H 0.8668 0.1790 0.5658 0.128 Uiso 1 1 calc R . .
C76 C 0.955(2) 0.352(2) 0.5362(11) 0.095(10) Uani 1 1 d . . .
H76A H 0.9988 0.3478 0.4972 0.143 Uiso 1 1 calc R . .
H76B H 0.9870 0.3000 0.5546 0.143 Uiso 1 1 calc R . .
H76C H 0.9905 0.4091 0.5637 0.143 Uiso 1 1 calc R . .
C77 C 0.713(3) 0.3448(19) 0.5884(9) 0.080(7) Uani 1 1 d . . .
H77A H 0.6029 0.3504 0.5845 0.121 Uiso 1 1 calc R . .
H77B H 0.7598 0.3951 0.6198 0.121 Uiso 1 1 calc R . .
H77C H 0.7373 0.2864 0.6000 0.121 Uiso 1 1 calc R . .
C78 C 0.443(2) 0.1798(19) 0.5217(11) 0.083(7) Uani 1 1 d . . .
H78A H 0.3325 0.1748 0.5227 0.124 Uiso 1 1 calc R . .
H78B H 0.4883 0.2172 0.5601 0.124 Uiso 1 1 calc R . .
H78C H 0.4841 0.1187 0.5163 0.124 Uiso 1 1 calc R . .
C79 C 0.741(3) 0.4379(15) 0.5033(10) 0.073(6) Uani 1 1 d . . .
H79A H 0.7819 0.4904 0.5343 0.109 Uiso 1 1 calc R . .
H79B H 0.6303 0.4418 0.4965 0.109 Uiso 1 1 calc R . .
H79C H 0.7861 0.4384 0.4651 0.109 Uiso 1 1 calc R . .
C80 C 0.404(2) 0.3201(16) 0.4723(11) 0.075(7) Uani 1 1 d . . .
H80A H 0.4276 0.3502 0.4391 0.112 Uiso 1 1 calc R . .
H80B H 0.4402 0.3591 0.5115 0.112 Uiso 1 1 calc R . .
H80C H 0.2934 0.3095 0.4706 0.112 Uiso 1 1 calc R . .
C81 C 0.404(2) 0.1672(17) 0.4061(10) 0.074(7) Uani 1 1 d . . .
H81A H 0.3006 0.1495 0.4126 0.112 Uiso 1 1 calc R . .
H81B H 0.4621 0.1122 0.3949 0.112 Uiso 1 1 calc R . .
H81C H 0.4017 0.2020 0.3733 0.112 Uiso 1 1 calc R . .
C93 C 1.138(6) 0.185(3) 0.722(2) 0.21(2) Uiso 1 1 d D . .
C95 C 0.909(4) 0.078(3) 0.7056(16) 0.145(13) Uiso 1 1 d D . .
H95 H 0.8819 0.0142 0.6968 0.174 Uiso 1 1 calc R . .
C94 C 1.067(5) 0.098(4) 0.716(2) 0.20(2) Uiso 1 1 d D . .
H94 H 1.1306 0.0484 0.7189 0.246 Uiso 1 1 calc R . .
C90 C 0.786(5) 0.135(2) 0.7064(13) 0.184(18) Uiso 1 1 d D . .
C92 C 1.016(3) 0.245(3) 0.7224(12) 0.135(12) Uiso 1 1 d D . .
H92 H 1.0427 0.3084 0.7281 0.162 Uiso 1 1 calc R . .
C91 C 0.861(3) 0.222(2) 0.7159(10) 0.114(10) Uiso 1 1 d D . .
H91 H 0.7958 0.2724 0.7181 0.137 Uiso 1 1 calc R . .
C97 C 1.304(5) 0.214(4) 0.724(3) 0.43(6) Uiso 1 1 d D . .
H97A H 1.3408 0.1923 0.6836 0.638 Uiso 1 1 calc R . .
H97B H 1.3632 0.1886 0.7545 0.638 Uiso 1 1 calc R . .
H97C H 1.3149 0.2812 0.7337 0.638 Uiso 1 1 calc R . .
C96 C 0.619(5) 0.108(4) 0.694(2) 0.34(4) Uiso 1 1 d D . .
H96A H 0.5910 0.0932 0.6499 0.509 Uiso 1 1 calc R . .
H96B H 0.5594 0.1592 0.7124 0.509 Uiso 1 1 calc R . .
H96C H 0.5968 0.0548 0.7117 0.509 Uiso 1 1 calc R . .

loop_
_atom_site_aniso_label
_atom_site_aniso_U_11
_atom_site_aniso_U_22
_atom_site_aniso_U_33
_atom_site_aniso_U_23
_atom_site_aniso_U_13
_atom_site_aniso_U_12
Pt1 0.0322(3) 0.0407(4) 0.0303(3) 0.0097(3) 0.0046(2) 0.0006(3)
Pt2 0.0299(3) 0.0417(4) 0.0337(3) 0.0152(3) 0.0047(2) 0.0027(3)
Ir1 0.0300(3) 0.0380(4) 0.0302(3) 0.0122(3) 0.0052(2) 0.0044(2)
Ir2 0.0283(3) 0.0377(3) 0.0292(3) 0.0096(3) 0.0038(2) -0.0018(2)
Ir3 0.0308(3) 0.0417(4) 0.0314(3) 0.0115(3) 0.0021(2) -0.0046(3)
Ir4 0.0341(3) 0.0440(4) 0.0307(3) 0.0109(3) 0.0055(3) 0.0101(3)
P1 0.030(2) 0.043(2) 0.031(2) 0.0079(18) 0.0017(16) -0.0030(17)
P2 0.030(2) 0.045(2) 0.040(2) 0.0219(19) 0.0057(17) 0.0059(17)
O10 0.073(9) 0.077(10) 0.083(11) 0.025(8) 0.030(8) 0.047(8)
O11 0.096(12) 0.105(13) 0.103(13) 0.053(11) 0.034(10) -0.046(10)
O12 0.032(7) 0.107(12) 0.044(8) 0.005(7) 0.001(6) -0.001(7)
O20 0.045(7) 0.082(10) 0.084(11) 0.031(8) 0.013(7) -0.029(7)
O21 0.086(11) 0.102(13) 0.064(10) 0.006(9) 0.025(8) 0.056(10)
O22 0.041(7) 0.099(12) 0.075(10) 0.048(9) 0.002(7) 0.006(7)
O30 0.087(12) 0.110(14) 0.084(12) -0.013(10) -0.021(10) -0.042(11)
O31 0.051(8) 0.121(14) 0.095(12) 0.041(10) 0.042(8) 0.038(9)
O32 0.161(17) 0.032(8) 0.067(10) 0.017(7) 0.001(10) 0.003(9)
O40 0.116(14) 0.108(14) 0.115(14) 0.074(12) 0.010(11) 0.064(12)
O41 0.050(8) 0.135(15) 0.072(11) 0.008(10) 0.033(8) -0.026(9)
O42 0.129(14) 0.054(10) 0.058(9) 0.014(7) 0.011(9) 0.009(9)
C10 0.044(10) 0.056(11) 0.036(10) 0.015(8) 0.001(8) 0.003(9)
C11 0.045(10) 0.073(13) 0.030(9) 0.019(9) 0.001(8) 0.006(9)
C12 0.038(9) 0.051(11) 0.043(10) 0.000(8) 0.010(8) 0.002(8)
C20 0.051(10) 0.054(11) 0.030(9) 0.007(8) 0.005(8) 0.006(9)
C21 0.033(8) 0.053(11) 0.045(10) 0.015(9) -0.009(8) 0.000(8)
C22 0.034(10) 0.114(18) 0.051(12) 0.054(12) 0.011(8) 0.024(10)
C30 0.063(12) 0.050(12) 0.052(12) 0.011(9) 0.011(10) -0.013(10)
C31 0.050(11) 0.065(13) 0.033(10) 0.020(9) -0.006(8) -0.001(9)
C32 0.077(13) 0.055(12) 0.022(9) 0.028(8) -0.002(8) -0.002(10)
C40 0.062(12) 0.062(13) 0.064(14) 0.018(11) 0.011(10) 0.014(10)
C41 0.037(9) 0.076(13) 0.034(10) 0.004(9) 0.004(8) 0.016(9)
C42 0.104(16) 0.026(10) 0.046(11) 0.005(8) 0.022(11) -0.009(10)
C50 0.057(11) 0.071(14) 0.036(10) 0.010(9) 0.004(8) -0.008(10)
C51 0.068(13) 0.049(12) 0.063(13) 0.007(10) 0.014(10) -0.013(10)
C52 0.043(10) 0.072(13) 0.040(10) 0.017(9) 0.010(8) 0.016(9)
C53 0.034(10) 0.15(2) 0.075(16) 0.035(15) 0.012(10) 0.000(12)
C54 0.043(11) 0.12(2) 0.059(13) 0.038(13) 0.016(9) 0.021(12)
C55 0.085(16) 0.12(2) 0.050(13) 0.011(13) 0.029(12) 0.032(15)
C56 0.095(18) 0.065(16) 0.084(17) 0.003(13) 0.018(14) -0.024(13)
C57 0.092(16) 0.071(15) 0.041(12) -0.021(10) 0.003(11) -0.012(12)
C58 0.066(14) 0.094(19) 0.074(16) 0.009(13) -0.004(12) -0.033(13)
C59 0.065(13) 0.092(17) 0.057(13) 0.043(12) -0.002(10) 0.001(12)
C60 0.024(9) 0.19(3) 0.063(15) 0.016(16) 0.004(9) 0.015(13)
C61 0.076(15) 0.061(14) 0.076(16) 0.017(11) -0.004(12) -0.004(11)
C70 0.023(8) 0.083(14) 0.060(12) 0.036(10) 0.007(8) -0.003(8)
C71 0.050(10) 0.065(13) 0.037(10) 0.011(9) -0.002(8) -0.011(9)
C72 0.080(14) 0.047(12) 0.074(15) 0.031(10) 0.020(12) 0.027(10)
C73 0.085(17) 0.063(16) 0.12(2) 0.038(15) 0.029(16) 0.015(13)
C74 0.068(13) 0.080(16) 0.086(16) 0.035(13) 0.023(12) 0.053(12)
C75 0.12(2) 0.086(17) 0.074(16) 0.064(14) 0.031(14) 0.047(15)
C76 0.034(10) 0.19(3) 0.078(16) 0.077(18) 0.001(10) -0.009(14)
C77 0.067(14) 0.14(2) 0.034(11) 0.008(12) 0.001(10) 0.023(14)
C78 0.057(13) 0.13(2) 0.071(16) 0.028(15) 0.030(12) 0.005(13)
C79 0.089(16) 0.066(14) 0.060(14) 0.005(11) -0.004(12) 0.025(12)
C80 0.032(10) 0.097(18) 0.096(18) 0.016(14) 0.015(10) 0.020(10)
C81 0.046(11) 0.100(18) 0.080(16) 0.038(14) -0.015(11) -0.026(11)

loop_
_geom_bond_atom_site_label_1
_geom_bond_atom_site_label_2
_geom_bond_distance
_geom_bond_site_symmetry_2
_geom_bond_publ_flag
Pt1 C12 2.039(17) . ?
Pt1 C42 2.123(19) . ?
Pt1 P1 2.303(4) . ?
Pt1 Ir4 2.7535(9) . ?
Pt1 Ir1 2.7591(9) . ?
Pt2 C22 1.99(2) . ?
Pt2 C32 2.189(18) . ?
Pt2 P2 2.302(4) . ?
Pt2 Ir3 2.7472(9) . ?
Pt2 Ir2 2.7527(9) . ?
Ir1 C10 1.876(18) . ?
Ir1 C11 1.896(19) . ?
Ir1 C12 2.055(17) . ?
Ir1 Ir3 2.7010(9) . ?
Ir1 Ir2 2.7109(8) . ?
Ir1 Ir4 2.7462(9) . ?
Ir2 C21 1.871(19) . ?
Ir2 C20 1.893(19) . ?
Ir2 C22 2.046(17) . ?
Ir2 Ir4 2.7014(9) . ?
Ir2 Ir3 2.7486(9) . ?
Ir3 C31 1.92(2) . ?
Ir3 C30 1.93(2) . ?
Ir3 C32 2.015(17) . ?
Ir3 Ir4 2.7260(9) . ?
Ir4 C40 1.88(2) . ?
Ir4 C41 1.93(2) . ?
Ir4 C42 2.025(19) . ?
P1 C50 1.89(2) . ?
P1 C51 1.92(2) . ?
P1 C52 1.921(17) . ?
P2 C70 1.921(16) . ?
P2 C72 1.924(18) . ?
P2 C71 1.936(19) . ?
O10 C10 1.14(2) . ?
O11 C11 1.13(2) . ?
O12 C12 1.173(19) . ?
O20 C20 1.13(2) . ?
O21 C21 1.16(2) . ?
O22 C22 1.20(2) . ?
O30 C30 1.10(2) . ?
O31 C31 1.12(2) . ?
O32 C32 1.14(2) . ?
O40 C40 1.17(2) . ?
O41 C41 1.13(2) . ?
O42 C42 1.14(2) . ?
C50 C61 1.54(3) . ?
C50 C59 1.55(3) . ?
C50 C60 1.57(3) . ?
C51 C56 1.53(3) . ?
C51 C58 1.54(3) . ?
C51 C57 1.55(3) . ?
C52 C55 1.54(3) . ?
C52 C54 1.55(3) . ?
C52 C53 1.57(3) . ?
C53 H53A 0.9600 . ?
C53 H53B 0.9600 . ?
C53 H53C 0.9600 . ?
C54 H54A 0.9600 . ?
C54 H54B 0.9600 . ?
C54 H54C 0.9600 . ?
C55 H55A 0.9600 . ?
C55 H55B 0.9600 . ?
C55 H55C 0.9600 . ?
C56 H56A 0.9600 . ?
C56 H56B 0.9600 . ?
C56 H56C 0.9600 . ?
C57 H57A 0.9600 . ?
C57 H57B 0.9600 . ?
C57 H57C 0.9600 . ?
C58 H58A 0.9600 . ?
C58 H58B 0.9600 . ?
C58 H58C 0.9600 . ?
C59 H59A 0.9600 . ?
C59 H59B 0.9600 . ?
C59 H59C 0.9600 . ?
C60 H60A 0.9600 . ?
C60 H60B 0.9600 . ?
C60 H60C 0.9600 . ?
C61 H61A 0.9600 . ?
C61 H61B 0.9600 . ?
C61 H61C 0.9600 . ?
C70 C81 1.52(3) . ?
C70 C80 1.52(3) . ?
C70 C78 1.58(3) . ?
C71 C79 1.51(3) . ?
C71 C76 1.53(3) . ?
C71 C77 1.55(3) . ?
C72 C74 1.51(3) . ?
C72 C73 1.53(3) . ?
C72 C75 1.58(3) . ?
C73 H73A 0.9600 . ?
C73 H73B 0.9600 . ?
C73 H73C 0.9600 . ?
C74 H74A 0.9600 . ?
C74 H74B 0.9600 . ?
C74 H74C 0.9600 . ?
C75 H75A 0.9600 . ?
C75 H75B 0.9600 . ?
C75 H75C 0.9600 . ?
C76 H76A 0.9600 . ?
C76 H76B 0.9600 . ?
C76 H76C 0.9600 . ?
C77 H77A 0.9600 . ?
C77 H77B 0.9600 . ?
C77 H77C 0.9600 . ?
C78 H78A 0.9600 . ?
C78 H78B 0.9600 . ?
C78 H78C 0.9600 . ?
C79 H79A 0.9600 . ?
C79 H79B 0.9600 . ?
C79 H79C 0.9600 . ?
C80 H80A 0.9600 . ?
C80 H80B 0.9600 . ?
C80 H80C 0.9600 . ?
C81 H81A 0.9600 . ?
C81 H81B 0.9600 . ?
C81 H81C 0.9600 . ?
C93 C94 1.39(2) . ?
C93 C92 1.395(19) . ?
C93 C97 1.48(4) . ?
C95 C90 1.372(19) . ?
C95 C94 1.380(19) . ?
C95 H95 0.9300 . ?
C94 H94 0.9300 . ?
C90 C91 1.391(19) . ?
C90 C96 1.48(4) . ?
C92 C91 1.365(18) . ?
C92 H92 0.9300 . ?
C91 H91 0.9300 . ?
C97 H97A 0.9600 . ?
C97 H97B 0.9600 . ?
C97 H97C 0.9600 . ?
C96 H96A 0.9600 . ?
C96 H96B 0.9600 . ?
C96 H96C 0.9600 . ?
